data_4517828
loop_
_publ_author_name
'Wang, Yanru'
'Zhang, Chao'
'Wang, Xiuyi'
'Guo, Jinqiu'
'Sun, Zhong-Ming'
'Zhang, Hongbo'

_publ_section_title
;
 Site-Selective CO2 Reduction over Highly Dispersed Ru-SnOx Sites Derived
 from a [Ru@Sn9]6-- Zintl Cluster
;
_journal_name_full 'ACS Catalysis'
_journal_page_first 7808
_journal_paper_doi 10.1021/acscatal.0c01253
_journal_year 2020
_chemical_formula_sum 'C10 H20 K12 N10 O0 Ru2 Sn18'
_chemical_formula_weight 3088.12
_space_group_crystal_system monoclinic
_space_group_IT_number 15
_space_group_name_Hall '-C 2yc'
_space_group_name_H-M_alt 'C 1 2/c 1'
_atom_sites_solution_hydrogens geom
_audit_creation_method SHELXL-2014
_cell_angle_alpha 90
_cell_angle_beta 94.911(3)
_cell_angle_gamma 90
_cell_formula_units_Z 4
_cell_length_a 15.327(3)
_cell_length_b 31.192(5)
_cell_length_c 13.692(3)
_cell_measurement_reflns_used 4432
_cell_measurement_temperature 293(2)
_cell_measurement_theta_max 25.9915
_cell_measurement_theta_min 2.176
_cell_volume 6522(2)
_computing_cell_refinement 'Bruker SMART'
_computing_data_collection 'Bruker SMART'
_computing_data_reduction 'Bruker SAINT'
_computing_molecular_graphics 'Bruker SHELXTL'
_computing_publication_material 'Bruker SHELXTL'
_computing_structure_refinement 'SHELXL-2014 (Sheldrick, 2014)'
_computing_structure_solution 'Bruker SHELXTL'
_diffrn_ambient_temperature 293(2)
_diffrn_measured_fraction_theta_full 0.999
_diffrn_measured_fraction_theta_max 0.997
_diffrn_measurement_device_type 'CCD area detector'
_diffrn_measurement_method 'phi and omega scans'
_diffrn_radiation_type MoK\a
_diffrn_radiation_wavelength 0.71073
_diffrn_reflns_av_R_equivalents 0.0385
_diffrn_reflns_av_unetI/netI 0.0442
_diffrn_reflns_Laue_measured_fraction_full 0.999
_diffrn_reflns_Laue_measured_fraction_max 0.997
_diffrn_reflns_limit_h_max 18
_diffrn_reflns_limit_h_min -18
_diffrn_reflns_limit_k_max 38
_diffrn_reflns_limit_k_min -28
_diffrn_reflns_limit_l_max 16
_diffrn_reflns_limit_l_min -16
_diffrn_reflns_number 19212
_diffrn_reflns_point_group_measured_fraction_full 0.999
_diffrn_reflns_point_group_measured_fraction_max 0.997
_diffrn_reflns_theta_full 25.242
_diffrn_reflns_theta_max 26.158
_diffrn_reflns_theta_min 1.485
_exptl_absorpt_coefficient_mu 7.984
_exptl_absorpt_correction_type multi-scan
_exptl_absorpt_process_details sadabs
_exptl_crystal_colour black
_exptl_crystal_density_diffrn 3.145
_exptl_crystal_description needle
_exptl_crystal_F_000 5464
_exptl_crystal_size_max 0.3
_exptl_crystal_size_mid 0.28
_exptl_crystal_size_min 0.26
_exptl_transmission_factor_max 0.125
_exptl_transmission_factor_min 0.105
_refine_diff_density_max 1.209
_refine_diff_density_min -1.321
_refine_diff_density_rms 0.248
_refine_ls_extinction_method none
_refine_ls_goodness_of_fit_ref 1.086
_refine_ls_hydrogen_treatment constr
_refine_ls_matrix_type full
_refine_ls_number_parameters 238
_refine_ls_number_reflns 6505
_refine_ls_number_restraints 0
_refine_ls_restrained_S_all 1.086
_refine_ls_R_factor_all 0.0531
_refine_ls_R_factor_gt 0.0343
_refine_ls_shift/su_max 0.055
_refine_ls_shift/su_mean 0.010
_refine_ls_structure_factor_coef Fsqd
_refine_ls_weighting_details 'w=1/[\s^2^(Fo^2^)+(0.0440P)^2^+22.3314P] where P=(Fo^2^+2Fc^2^)/3'
_refine_ls_weighting_scheme calc
_refine_ls_wR_factor_gt 0.0942
_refine_ls_wR_factor_ref 0.1065
_reflns_Friedel_coverage 0.000
_reflns_number_gt 4739
_reflns_number_total 6505
_reflns_threshold_expression 'I > 2\s(I)'
_cod_data_source_file cs0c01253_si_002.cif
_cod_data_source_block 1
_cod_original_sg_symbol_H-M 'C 2/c'
_cod_database_code 4517828
_shelx_space_group_comment
;
The symmetry employed for this shelxl refinement is uniquely defined
by the following loop, which should always be used as a source of
symmetry information in preference to the above space-group names.
They are only intended as comments.
;
_shelxl_version_number 2014-3

loop_
_space_group_symop_operation_xyz
'x, y, z'
'-x, y, -z+1/2'
'x+1/2, y+1/2, z'
'-x+1/2, y+1/2, -z+1/2'
'-x, -y, -z'
'x, -y, z-1/2'
'-x+1/2, -y+1/2, -z'
'x+1/2, -y+1/2, z-1/2'

loop_
_atom_site_label
_atom_site_type_symbol
_atom_site_fract_x
_atom_site_fract_y
_atom_site_fract_z
_atom_site_U_iso_or_equiv
_atom_site_adp_type
_atom_site_occupancy
_atom_site_site_symmetry_order
_atom_site_calc_flag
_atom_site_refinement_flags_posn
_atom_site_refinement_flags_adp
_atom_site_refinement_flags_occupancy
_atom_site_disorder_assembly
_atom_site_disorder_group
Sn1 Sn 0.40596(3) 0.06599(2) 0.07226(4) 0.01634(14) Uani 1 1 d . . . . .
Sn2 Sn 0.38111(3) 0.15192(2) -0.03337(4) 0.01676(14) Uani 1 1 d . . . . .
Sn3 Sn 0.08717(3) 0.07187(2) -0.06957(4) 0.01737(14) Uani 1 1 d . . . . .
Sn4 Sn 0.24311(3) 0.01342(2) -0.00209(4) 0.01665(14) Uani 1 1 d . . . . .
Sn5 Sn 0.33981(3) 0.06868(2) -0.14652(4) 0.01378(14) Uani 1 1 d . . . . .
Sn6 Sn 0.29932(4) 0.13940(2) 0.16373(4) 0.01685(14) Uani 1 1 d . . . . .
Sn7 Sn 0.15986(3) 0.06929(2) 0.15078(4) 0.01405(14) Uani 1 1 d . . . . .
Sn8 Sn 0.20610(3) 0.14176(2) -0.15807(4) 0.01652(14) Uani 1 1 d . . . . .
Sn9 Sn 0.12361(4) 0.15414(2) 0.04104(4) 0.01946(15) Uani 1 1 d . . . . .
Ru1 Ru 0.24904(4) 0.09712(2) 0.00201(4) 0.00811(13) Uani 1 1 d . . . . .
K1 K 0.36750(11) 0.04798(6) 0.32572(13) 0.0188(4) Uani 1 1 d . . . . .
K2 K 0.5000 0.30924(9) 0.2500 0.0266(6) Uani 1 2 d S T P . .
K3 K 0.07503(11) 0.05753(6) 0.38957(13) 0.0200(4) Uani 1 1 d . . . . .
K4 K 0.5000 0.19592(8) 0.2500 0.0227(6) Uani 1 2 d S T P . .
K5 K 0.13640(12) 0.04691(6) 0.68896(13) 0.0205(4) Uani 1 1 d . . . . .
K6 K 0.42097(11) 0.05702(6) 0.60940(12) 0.0194(4) Uani 1 1 d . . . . .
K7 K 0.0000 0.17000(12) 0.2500 0.0521(10) Uani 1 2 d S T P . .
K8 K 0.2500 0.2500 0.0000 0.0312(7) Uani 1 2 d S . P . .
N1 N 0.3632(5) 0.1268(2) 0.4729(6) 0.0283(18) Uani 1 1 d . . . . .
N2 N 0.3428(5) 0.2505(2) 0.2762(5) 0.0200(16) Uani 1 1 d . . . . .
N3 N 0.4927(5) 0.2519(2) 0.4283(6) 0.0267(18) Uani 1 1 d . . . . .
N4 N 0.0953(6) 0.2482(3) 0.2566(7) 0.044(2) Uani 1 1 d . . . . .
N5 N 0.1686(5) 0.1402(2) 0.4093(5) 0.0279(17) Uani 1 1 d . . . . .
C1 C 0.4041(6) 0.2649(3) 0.4468(7) 0.028(2) Uani 1 1 d . . . . .
H1A H 0.3988 0.2957 0.4383 0.033 Uiso 1 1 calc R U . . .
H1B H 0.3945 0.2584 0.5143 0.033 Uiso 1 1 calc R U . . .
C2 C 0.2974(6) 0.1453(3) 0.5353(6) 0.026(2) Uani 1 1 d . . . . .
H2A H 0.3142 0.1386 0.6035 0.031 Uiso 1 1 calc R U . . .
H2B H 0.2965 0.1762 0.5282 0.031 Uiso 1 1 calc R U . . .
C3 C 0.3325(6) 0.2426(3) 0.3783(7) 0.028(2) Uani 1 1 d . . . . .
H3A H 0.3346 0.2120 0.3904 0.033 Uiso 1 1 calc R U . . .
H3B H 0.2755 0.2529 0.3934 0.033 Uiso 1 1 calc R U . . .
C4 C 0.0436(6) 0.2865(4) 0.2766(7) 0.041(3) Uani 1 1 d . . . . .
H4A H 0.0372 0.2881 0.3464 0.049 Uiso 1 1 calc R U . . .
H4B H 0.0751 0.3118 0.2584 0.049 Uiso 1 1 calc R U . . .
C5 C 0.2083(5) 0.1279(3) 0.5072(6) 0.0211(19) Uani 1 1 d . . . . .
H5A H 0.2113 0.0968 0.5103 0.025 Uiso 1 1 calc R U . . .
H5B H 0.1697 0.1372 0.5557 0.025 Uiso 1 1 calc R U . . .

loop_
_atom_site_aniso_label
_atom_site_aniso_U_11
_atom_site_aniso_U_22
_atom_site_aniso_U_33
_atom_site_aniso_U_23
_atom_site_aniso_U_13
_atom_site_aniso_U_12
Sn1 0.0095(3) 0.0270(3) 0.0122(3) 0.0028(2) -0.0008(2) 0.0047(2)
Sn2 0.0140(3) 0.0189(3) 0.0178(3) 0.0012(2) 0.0035(2) -0.0061(2)
Sn3 0.0098(3) 0.0308(3) 0.0112(3) -0.0010(2) -0.0008(2) -0.0054(2)
Sn4 0.0193(3) 0.0129(3) 0.0187(3) -0.0005(2) 0.0073(2) -0.0009(2)
Sn5 0.0117(3) 0.0213(3) 0.0088(3) -0.0013(2) 0.0031(2) 0.0027(2)
Sn6 0.0185(3) 0.0214(3) 0.0104(3) -0.0045(2) 0.0003(2) -0.0045(2)
Sn7 0.0126(3) 0.0214(3) 0.0086(3) 0.0013(2) 0.0035(2) -0.0029(2)
Sn8 0.0171(3) 0.0206(3) 0.0116(3) 0.0059(2) -0.0003(2) 0.0029(2)
Sn9 0.0189(3) 0.0208(3) 0.0194(3) 0.0003(2) 0.0059(2) 0.0082(2)
Ru1 0.0061(3) 0.0128(3) 0.0055(3) 0.0006(2) 0.0012(2) 0.0000(2)
K1 0.0180(9) 0.0221(10) 0.0162(9) 0.0029(7) 0.0018(7) -0.0002(7)
K2 0.0169(13) 0.0250(15) 0.0378(16) 0.000 0.0019(12) 0.000
K3 0.0140(8) 0.0313(10) 0.0151(9) 0.0020(8) 0.0025(7) 0.0012(8)
K4 0.0169(12) 0.0227(14) 0.0285(14) 0.000 0.0016(11) 0.000
K5 0.0189(9) 0.0258(10) 0.0168(9) -0.0059(8) 0.0017(7) 0.0003(8)
K6 0.0177(9) 0.0274(10) 0.0134(8) 0.0004(8) 0.0027(7) -0.0012(8)
K7 0.069(2) 0.050(2) 0.043(2) 0.000 0.0376(19) 0.000
K8 0.0322(16) 0.0256(15) 0.0368(17) -0.0017(13) 0.0088(14) -0.0010(12)
N1 0.032(4) 0.018(4) 0.037(5) 0.004(3) 0.012(4) -0.002(3)
N2 0.013(3) 0.030(4) 0.016(4) 0.004(3) -0.002(3) 0.002(3)
N3 0.023(4) 0.030(4) 0.026(4) -0.004(3) -0.006(3) 0.008(3)
N4 0.039(5) 0.064(7) 0.032(5) -0.007(4) 0.022(4) 0.003(4)
N5 0.030(4) 0.032(4) 0.023(4) -0.002(3) 0.005(3) 0.000(3)
C1 0.024(5) 0.039(5) 0.019(5) -0.008(4) -0.012(4) 0.004(4)
C2 0.025(5) 0.026(5) 0.026(5) -0.001(4) -0.007(4) -0.003(4)
C3 0.013(4) 0.032(5) 0.037(6) -0.002(4) -0.005(4) 0.002(4)
C4 0.029(5) 0.068(8) 0.024(5) -0.002(5) -0.005(4) -0.007(5)
C5 0.009(4) 0.030(5) 0.025(5) 0.000(4) 0.007(3) 0.003(4)

loop_
_atom_type_symbol
_atom_type_description
_atom_type_scat_dispersion_real
_atom_type_scat_dispersion_imag
_atom_type_scat_source
C C 0.0033 0.0016 'International Tables Vol C Tables 4.2.6.8 and 6.1.1.4'
H H 0.0000 0.0000 'International Tables Vol C Tables 4.2.6.8 and 6.1.1.4'
K K 0.2009 0.2494 'International Tables Vol C Tables 4.2.6.8 and 6.1.1.4'
N N 0.0061 0.0033 'International Tables Vol C Tables 4.2.6.8 and 6.1.1.4'
O O 0.0106 0.0060 'International Tables Vol C Tables 4.2.6.8 and 6.1.1.4'
Ru Ru -1.2594 0.8363 'International Tables Vol C Tables 4.2.6.8 and 6.1.1.4'
Sn Sn -0.6537 1.4246 'International Tables Vol C Tables 4.2.6.8 and 6.1.1.4'

loop_
_geom_angle_atom_site_label_1
_geom_angle_atom_site_label_2
_geom_angle_atom_site_label_3
_geom_angle
_geom_angle_site_symmetry_1
_geom_angle_site_symmetry_3
_geom_angle_publ_flag
Ru1 Sn1 Sn2 56.165(19) . . ?
Ru1 Sn1 Sn5 55.489(18) . . ?
Sn2 Sn1 Sn5 59.881(18) . . ?
Ru1 Sn1 Sn4 53.23(2) . . ?
Sn2 Sn1 Sn4 104.22(2) . . ?
Sn5 Sn1 Sn4 60.264(17) . . ?
Ru1 Sn1 Sn6 53.09(2) . . ?
Sn2 Sn1 Sn6 60.01(2) . . ?
Sn5 Sn1 Sn6 103.24(2) . . ?
Sn4 Sn1 Sn6 94.89(2) . . ?
Ru1 Sn1 K1 100.65(3) . . ?
Sn2 Sn1 K1 124.56(4) . . ?
Sn5 Sn1 K1 150.58(4) . . ?
Sn4 Sn1 K1 92.31(3) . . ?
Sn6 Sn1 K1 66.20(3) . . ?
Ru1 Sn1 K1 167.67(4) . 2_655 ?
Sn2 Sn1 K1 112.95(3) . 2_655 ?
Sn5 Sn1 K1 126.56(3) . 2_655 ?
Sn4 Sn1 K1 139.10(4) . 2_655 ?
Sn6 Sn1 K1 117.90(3) . 2_655 ?
K1 Sn1 K1 80.66(4) . 2_655 ?
Ru1 Sn1 K6 116.41(4) . 2_655 ?
Sn2 Sn1 K6 79.65(3) . 2_655 ?
Sn5 Sn1 K6 63.60(3) . 2_655 ?
Sn4 Sn1 K6 109.59(3) . 2_655 ?
Sn6 Sn1 K6 137.08(4) . 2_655 ?
K1 Sn1 K6 142.93(4) . 2_655 ?
K1 Sn1 K6 63.09(4) 2_655 2_655 ?
Ru1 Sn1 K6 116.42(3) . 6 ?
Sn2 Sn1 K6 159.20(3) . 6 ?
Sn5 Sn1 K6 99.53(3) . 6 ?
Sn4 Sn1 K6 63.53(3) . 6 ?
Sn6 Sn1 K6 134.25(3) . 6 ?
K1 Sn1 K6 74.50(4) . 6 ?
K1 Sn1 K6 75.82(4) 2_655 6 ?
K6 Sn1 K6 88.63(4) 2_655 6 ?
Ru1 Sn2 Sn1 55.22(2) . . ?
Ru1 Sn2 Sn5 55.48(2) . . ?
Sn1 Sn2 Sn5 60.49(2) . . ?
Ru1 Sn2 Sn8 53.64(2) . . ?
Sn1 Sn2 Sn8 103.91(2) . . ?
Sn5 Sn2 Sn8 59.880(18) . . ?
Ru1 Sn2 Sn6 53.378(18) . . ?
Sn1 Sn2 Sn6 61.311(19) . . ?
Sn5 Sn2 Sn6 104.63(2) . . ?
Sn8 Sn2 Sn6 94.13(2) . . ?
Ru1 Sn2 K8 94.41(2) . . ?
Sn1 Sn2 K8 135.43(2) . . ?
Sn5 Sn2 K8 132.14(2) . . ?
Sn8 Sn2 K8 72.357(18) . . ?
Sn6 Sn2 K8 74.494(16) . . ?
Ru1 Sn3 Sn9 56.238(19) . . ?
Ru1 Sn3 Sn4 53.16(2) . . ?
Sn9 Sn3 Sn4 104.35(2) . . ?
Ru1 Sn3 Sn7 54.406(18) . . ?
Sn9 Sn3 Sn7 60.039(19) . . ?
Sn4 Sn3 Sn7 59.517(17) . . ?
Ru1 Sn3 Sn8 52.77(2) . . ?
Sn9 Sn3 Sn8 60.96(2) . . ?
Sn4 Sn3 Sn8 93.74(2) . . ?
Sn7 Sn3 Sn8 102.65(2) . . ?
Ru1 Sn3 K5 98.05(4) . 1_554 ?
Sn9 Sn3 K5 127.78(4) . 1_554 ?
Sn4 Sn3 K5 85.87(4) . 1_554 ?
Sn7 Sn3 K5 143.97(4) . 1_554 ?
Sn8 Sn3 K5 67.44(3) . 1_554 ?
Ru1 Sn3 K3 116.40(4) . 2 ?
Sn9 Sn3 K3 82.72(3) . 2 ?
Sn4 Sn3 K3 106.17(4) . 2 ?
Sn7 Sn3 K3 63.60(3) . 2 ?
Sn8 Sn3 K3 142.12(4) . 2 ?
K5 Sn3 K3 144.10(4) 1_554 2 ?
Ru1 Sn3 K5 173.61(4) . 2 ?
Sn9 Sn3 K5 121.34(3) . 2 ?
Sn4 Sn3 K5 131.58(4) . 2 ?
Sn7 Sn3 K5 130.71(3) . 2 ?
Sn8 Sn3 K5 120.88(3) . 2 ?
K5 Sn3 K5 78.88(5) 1_554 2 ?
K3 Sn3 K5 67.77(4) 2 2 ?
Ru1 Sn3 K3 111.56(3) . 6 ?
Sn9 Sn3 K3 156.65(3) . 6 ?
Sn4 Sn3 K3 58.73(3) . 6 ?
Sn7 Sn3 K3 96.62(3) . 6 ?
Sn8 Sn3 K3 130.80(3) . 6 ?
K5 Sn3 K3 70.43(4) 1_554 6 ?
K3 Sn3 K3 86.90(4) 2 6 ?
K5 Sn3 K3 72.86(4) 2 6 ?
Ru1 Sn4 Sn7 55.679(19) . . ?
Ru1 Sn4 Sn3 55.97(2) . . ?
Sn7 Sn4 Sn3 60.92(2) . . ?
Ru1 Sn4 Sn1 55.68(2) . . ?
Sn7 Sn4 Sn1 81.12(2) . . ?
Sn3 Sn4 Sn1 111.65(3) . . ?
Ru1 Sn4 Sn5 55.915(19) . . ?
Sn7 Sn4 Sn5 111.57(3) . . ?
Sn3 Sn4 Sn5 83.14(2) . . ?
Sn1 Sn4 Sn5 59.78(2) . . ?
Ru1 Sn4 K3 129.98(4) . 6 ?
Sn7 Sn4 K3 107.62(3) . 6 ?
Sn3 Sn4 K3 74.48(4) . 6 ?
Sn1 Sn4 K3 171.20(3) . 6 ?
Sn5 Sn4 K3 116.23(4) . 6 ?
Ru1 Sn4 K1 120.87(3) . 6 ?
Sn7 Sn4 K1 173.31(3) . 6 ?
Sn3 Sn4 K1 123.00(4) . 6 ?
Sn1 Sn4 K1 92.23(3) . 6 ?
Sn5 Sn4 K1 65.11(3) . 6 ?
K3 Sn4 K1 79.01(4) 6 6 ?
Ru1 Sn4 K5 120.52(4) . 6 ?
Sn7 Sn4 K5 64.87(3) . 6 ?
Sn3 Sn4 K5 97.69(3) . 6 ?
Sn1 Sn4 K5 115.43(4) . 6 ?
Sn5 Sn4 K5 174.92(4) . 6 ?
K3 Sn4 K5 68.76(4) 6 6 ?
K1 Sn4 K5 118.01(5) 6 6 ?
Ru1 Sn4 K6 123.89(4) . 6 ?
Sn7 Sn4 K6 112.71(3) . 6 ?
Sn3 Sn4 K6 173.02(3) . 6 ?
Sn1 Sn4 K6 68.61(3) . 6 ?
Sn5 Sn4 K6 102.51(3) . 6 ?
K3 Sn4 K6 106.13(5) 6 6 ?
K1 Sn4 K6 63.64(4) 6 6 ?
K5 Sn4 K6 76.31(4) 6 6 ?
Ru1 Sn5 Sn8 53.870(19) . . ?
Ru1 Sn5 Sn2 55.93(2) . . ?
Sn8 Sn5 Sn2 60.20(2) . . ?
Ru1 Sn5 Sn1 55.00(2) . . ?
Sn8 Sn5 Sn1 103.52(2) . . ?
Sn2 Sn5 Sn1 59.630(19) . . ?
Ru1 Sn5 Sn4 52.99(2) . . ?
Sn8 Sn5 Sn4 95.32(2) . . ?
Sn2 Sn5 Sn4 103.80(2) . . ?
Sn1 Sn5 Sn4 59.95(2) . . ?
Ru1 Sn5 K6 119.92(3) . 2_655 ?
Sn8 Sn5 K6 137.42(4) . 2_655 ?
Sn2 Sn5 K6 81.57(3) . 2_655 ?
Sn1 Sn5 K6 67.76(3) . 2_655 ?
Sn4 Sn5 K6 112.52(3) . 2_655 ?
Ru1 Sn5 K6 161.53(4) . 1_554 ?
Sn8 Sn5 K6 107.66(3) . 1_554 ?
Sn2 Sn5 K6 118.15(3) . 1_554 ?
Sn1 Sn5 K6 140.46(4) . 1_554 ?
Sn4 Sn5 K6 137.92(4) . 1_554 ?
K6 Sn5 K6 72.86(5) 2_655 1_554 ?
Ru1 Sn5 K1 118.13(3) . 6 ?
Sn8 Sn5 K1 144.32(3) . 6 ?
Sn2 Sn5 K1 150.28(3) . 6 ?
Sn1 Sn5 K1 92.41(3) . 6 ?
Sn4 Sn5 K1 65.28(3) . 6 ?
K6 Sn5 K1 78.13(4) 2_655 6 ?
K6 Sn5 K1 76.01(4) 1_554 6 ?
Ru1 Sn5 K5 93.22(3) . 1_554 ?
Sn8 Sn5 K5 65.49(3) . 1_554 ?
Sn2 Sn5 K5 125.66(3) . 1_554 ?
Sn1 Sn5 K5 140.08(3) . 1_554 ?
Sn4 Sn5 K5 82.18(3) . 1_554 ?
K6 Sn5 K5 146.46(4) 2_655 1_554 ?
K6 Sn5 K5 76.41(4) 1_554 1_554 ?
K1 Sn5 K5 81.75(4) 6 1_554 ?
Ru1 Sn6 Sn7 55.921(19) . . ?
Ru1 Sn6 Sn9 55.80(2) . . ?
Sn7 Sn6 Sn9 60.04(2) . . ?
Ru1 Sn6 Sn2 56.07(2) . . ?
Sn7 Sn6 Sn2 111.93(2) . . ?
Sn9 Sn6 Sn2 84.62(2) . . ?
Ru1 Sn6 Sn1 54.82(2) . . ?
Sn7 Sn6 Sn1 80.79(2) . . ?
Sn9 Sn6 Sn1 110.61(2) . . ?
Sn2 Sn6 Sn1 58.681(19) . . ?
Ru1 Sn6 K4 133.70(2) . . ?
Sn7 Sn6 K4 158.54(4) . . ?
Sn9 Sn6 K4 140.90(4) . . ?
Sn2 Sn6 K4 80.121(19) . . ?
Sn1 Sn6 K4 91.62(4) . . ?
Ru1 Sn6 K1 99.49(4) . . ?
Sn7 Sn6 K1 69.14(3) . . ?
Sn9 Sn6 K1 128.96(3) . . ?
Sn2 Sn6 K1 120.27(3) . . ?
Sn1 Sn6 K1 63.09(3) . . ?
K4 Sn6 K1 89.51(5) . . ?
Ru1 Sn6 K8 86.30(2) . . ?
Sn7 Sn6 K8 118.04(2) . . ?
Sn9 Sn6 K8 58.093(15) . . ?
Sn2 Sn6 K8 59.519(16) . . ?
Sn1 Sn6 K8 117.94(2) . . ?
K4 Sn6 K8 83.27(4) . . ?
K1 Sn6 K8 172.71(3) . . ?
Ru1 Sn7 Sn6 54.17(2) . . ?
Ru1 Sn7 Sn9 55.54(2) . . ?
Sn6 Sn7 Sn9 60.49(2) . . ?
Ru1 Sn7 Sn4 53.28(2) . . ?
Sn6 Sn7 Sn4 96.66(2) . . ?
Sn9 Sn7 Sn4 102.89(2) . . ?
Ru1 Sn7 Sn3 54.80(2) . . ?
Sn6 Sn7 Sn3 103.15(2) . . ?
Sn9 Sn7 Sn3 58.058(19) . . ?
Sn4 Sn7 Sn3 59.56(2) . . ?
Ru1 Sn7 K3 118.73(4) . 2 ?
Sn6 Sn7 K3 139.92(4) . 2 ?
Sn9 Sn7 K3 82.91(3) . 2 ?
Sn4 Sn7 K3 107.67(3) . 2 ?
Sn3 Sn7 K3 65.61(3) . 2 ?
Ru1 Sn7 K3 162.92(4) . . ?
Sn6 Sn7 K3 108.80(3) . . ?
Sn9 Sn7 K3 117.58(4) . . ?
Sn4 Sn7 K3 138.89(4) . . ?
Sn3 Sn7 K3 138.11(4) . . ?
K3 Sn7 K3 72.50(5) 2 . ?
Ru1 Sn7 K5 119.12(3) . 6 ?
Sn6 Sn7 K5 140.62(3) . 6 ?
Sn9 Sn7 K5 154.38(4) . 6 ?
Sn4 Sn7 K5 65.87(3) . 6 ?
Sn3 Sn7 K5 97.54(3) . 6 ?
K3 Sn7 K5 79.27(4) 2 6 ?
K3 Sn7 K5 74.13(4) . 6 ?
Ru1 Sn7 K1 94.57(3) . . ?
Sn6 Sn7 K1 63.44(3) . . ?
Sn9 Sn7 K1 123.73(3) . . ?
Sn4 Sn7 K1 87.53(3) . . ?
Sn3 Sn7 K1 143.83(3) . . ?
K3 Sn7 K1 146.32(4) 2 . ?
K3 Sn7 K1 76.40(4) . . ?
K5 Sn7 K1 80.12(4) 6 . ?
Ru1 Sn8 Sn5 56.246(19) . . ?
Ru1 Sn8 Sn2 56.45(2) . . ?
Sn5 Sn8 Sn2 59.92(2) . . ?
Ru1 Sn8 Sn9 55.25(2) . . ?
Sn5 Sn8 Sn9 111.47(2) . . ?
Sn2 Sn8 Sn9 84.35(2) . . ?
Ru1 Sn8 Sn3 54.91(2) . . ?
Sn5 Sn8 Sn3 82.63(2) . . ?
Sn2 Sn8 Sn3 111.36(2) . . ?
Sn9 Sn8 Sn3 57.268(19) . . ?
Ru1 Sn8 K2 131.19(3) . 7 ?
Sn5 Sn8 K2 152.77(4) . 7 ?
Sn2 Sn8 K2 147.25(4) . 7 ?
Sn9 Sn8 K2 81.12(2) . 7 ?
Sn3 Sn8 K2 84.82(4) . 7 ?
Ru1 Sn8 K5 95.00(4) . 1_554 ?
Sn5 Sn8 K5 66.19(3) . 1_554 ?
Sn2 Sn8 K5 126.09(3) . 1_554 ?
Sn9 Sn8 K5 118.04(3) . 1_554 ?
Sn3 Sn8 K5 61.28(3) . 1_554 ?
K2 Sn8 K5 86.58(5) 7 1_554 ?
Ru1 Sn8 K8 88.72(2) . . ?
Sn5 Sn8 K8 121.02(2) . . ?
Sn2 Sn8 K8 61.173(15) . . ?
Sn9 Sn8 K8 59.353(16) . . ?
Sn3 Sn8 K8 116.62(2) . . ?
K2 Sn8 K8 86.22(4) 7 . ?
K5 Sn8 K8 172.67(3) 1_554 . ?
Ru1 Sn9 Sn3 56.23(2) . . ?
Ru1 Sn9 Sn7 55.12(2) . . ?
Sn3 Sn9 Sn7 61.90(2) . . ?
Ru1 Sn9 Sn6 53.67(2) . . ?
Sn3 Sn9 Sn6 105.25(2) . . ?
Sn7 Sn9 Sn6 59.468(18) . . ?
Ru1 Sn9 Sn8 53.077(18) . . ?
Sn3 Sn9 Sn8 61.772(19) . . ?
Sn7 Sn9 Sn8 104.51(2) . . ?
Sn6 Sn9 Sn8 93.27(2) . . ?
Ru1 Sn9 K7 132.75(5) . . ?
Sn3 Sn9 K7 115.47(6) . . ?
Sn7 Sn9 K7 79.34(6) . . ?
Sn6 Sn9 K7 94.71(2) . . ?
Sn8 Sn9 K7 172.01(2) . . ?
Ru1 Sn9 K8 96.50(2) . . ?
Sn3 Sn9 K8 134.66(2) . . ?
Sn7 Sn9 K8 135.12(2) . . ?
Sn6 Sn9 K8 75.793(19) . . ?
Sn8 Sn9 K8 72.893(16) . . ?
K7 Sn9 K8 109.50(6) . . ?
Sn4 Ru1 Sn8 120.33(3) . . ?
Sn4 Ru1 Sn6 121.69(3) . . ?
Sn8 Ru1 Sn6 117.98(3) . . ?
Sn4 Ru1 Sn7 71.04(2) . . ?
Sn8 Ru1 Sn7 133.92(3) . . ?
Sn6 Ru1 Sn7 69.91(2) . . ?
Sn4 Ru1 Sn1 71.09(2) . . ?
Sn8 Ru1 Sn1 129.78(3) . . ?
Sn6 Ru1 Sn1 72.09(2) . . ?
Sn7 Ru1 Sn1 96.27(3) . . ?
Sn4 Ru1 Sn3 70.87(2) . . ?
Sn8 Ru1 Sn3 72.32(2) . . ?
Sn6 Ru1 Sn3 130.03(3) . . ?
Sn7 Ru1 Sn3 70.79(2) . . ?
Sn1 Ru1 Sn3 141.95(3) . . ?
Sn4 Ru1 Sn9 129.58(3) . . ?
Sn8 Ru1 Sn9 71.67(2) . . ?
Sn6 Ru1 Sn9 70.53(2) . . ?
Sn7 Ru1 Sn9 69.34(2) . . ?
Sn1 Ru1 Sn9 142.58(3) . . ?
Sn3 Ru1 Sn9 67.53(2) . . ?
Sn4 Ru1 Sn5 71.09(2) . . ?
Sn8 Ru1 Sn5 69.88(2) . . ?
Sn6 Ru1 Sn5 131.49(3) . . ?
Sn7 Ru1 Sn5 142.08(3) . . ?
Sn1 Ru1 Sn5 69.51(2) . . ?
Sn3 Ru1 Sn5 98.44(3) . . ?
Sn9 Ru1 Sn5 141.49(3) . . ?
Sn4 Ru1 Sn2 130.40(3) . . ?
Sn8 Ru1 Sn2 69.92(2) . . ?
Sn6 Ru1 Sn2 70.55(2) . . ?
Sn7 Ru1 Sn2 140.35(3) . . ?
Sn1 Ru1 Sn2 68.61(2) . . ?
Sn3 Ru1 Sn2 142.23(3) . . ?
Sn9 Ru1 Sn2 100.02(3) . . ?
Sn5 Ru1 Sn2 68.59(2) . . ?
N1 K1 Sn1 120.11(14) . . ?
N1 K1 Sn1 73.21(14) . 2_655 ?
Sn1 K1 Sn1 96.59(4) . 2_655 ?
N1 K1 Sn5 133.50(14) . 6_556 ?
Sn1 K1 Sn5 106.39(5) . 6_556 ?
Sn1 K1 Sn5 103.01(5) 2_655 6_556 ?
N1 K1 Sn4 87.53(13) . 6_556 ?
Sn1 K1 Sn4 146.06(6) . 6_556 ?
Sn1 K1 Sn4 111.07(5) 2_655 6_556 ?
Sn5 K1 Sn4 49.60(3) 6_556 6_556 ?
N1 K1 Sn6 76.38(14) . . ?
Sn1 K1 Sn6 50.70(3) . . ?
Sn1 K1 Sn6 108.58(5) 2_655 . ?
Sn5 K1 Sn6 142.35(5) 6_556 . ?
Sn4 K1 Sn6 130.28(5) 6_556 . ?
N1 K1 Sn7 101.45(15) . . ?
Sn1 K1 Sn7 64.68(3) . . ?
Sn1 K1 Sn7 155.34(5) 2_655 . ?
Sn5 K1 Sn7 97.90(4) 6_556 . ?
Sn4 K1 Sn7 92.41(4) 6_556 . ?
Sn6 K1 Sn7 47.43(2) . . ?
N1 K1 K6 47.90(14) . . ?
Sn1 K1 K6 154.84(6) . . ?
Sn1 K1 K6 60.02(4) 2_655 . ?
Sn5 K1 K6 89.14(5) 6_556 . ?
Sn4 K1 K6 58.60(4) 6_556 . ?
Sn6 K1 K6 124.27(6) . . ?
Sn7 K1 K6 133.87(5) . . ?
N1 K1 K6 170.21(14) . 6 ?
Sn1 K1 K6 55.38(4) . 6 ?
Sn1 K1 K6 98.10(4) 2_655 6 ?
Sn5 K1 K6 51.95(3) 6_556 6 ?
Sn4 K1 K6 100.05(5) 6_556 6 ?
Sn6 K1 K6 102.83(5) . 6 ?
Sn7 K1 K6 84.55(4) . 6 ?
K6 K1 K6 131.78(5) . 6 ?
N1 K1 K6 118.42(15) . 5_656 ?
Sn1 K1 K6 97.17(4) . 5_656 ?
Sn1 K1 K6 54.05(4) 2_655 5_656 ?
Sn5 K1 K6 50.83(3) 6_556 5_656 ?
Sn4 K1 K6 84.39(4) 6_556 5_656 ?
Sn6 K1 K6 144.48(5) . 5_656 ?
Sn7 K1 K6 139.74(5) . 5_656 ?
K6 K1 K6 77.13(5) . 5_656 ?
K6 K1 K6 56.85(5) 6 5_656 ?
N1 K1 K3 76.06(14) . . ?
Sn1 K1 K3 114.19(5) . . ?
Sn1 K1 K3 144.48(5) 2_655 . ?
Sn5 K1 K3 85.56(4) 6_556 . ?
Sn4 K1 K3 49.78(3) 6_556 . ?
Sn6 K1 K3 80.58(4) . . ?
Sn7 K1 K3 49.53(3) . . ?
K6 K1 K3 86.10(5) . . ?
K6 K1 K3 113.57(5) 6 . ?
K6 K1 K3 132.71(5) 5_656 . ?
N1 K1 K1 110.09(14) . 2_655 ?
Sn1 K1 K1 50.23(3) . 2_655 ?
Sn1 K1 K1 49.12(4) 2_655 2_655 ?
Sn5 K1 K1 99.00(3) 6_556 2_655 ?
Sn4 K1 K1 142.38(4) 6_556 2_655 ?
Sn6 K1 K1 86.92(4) . 2_655 ?
Sn7 K1 K1 114.90(6) . 2_655 ?
K6 K1 K1 108.76(6) . 2_655 ?
K6 K1 K1 60.16(3) 6 2_655 ?
K6 K1 K1 58.01(4) 5_656 2_655 ?
K3 K1 K1 164.41(7) . 2_655 ?
N3 K2 N3 107.8(3) . 2_655 ?
N3 K2 N2 58.1(2) . . ?
N3 K2 N2 79.9(2) 2_655 . ?
N3 K2 N2 79.9(2) . 2_655 ?
N3 K2 N2 58.1(2) 2_655 2_655 ?
N2 K2 N2 106.7(3) . 2_655 ?
N3 K2 C1 24.9(2) . . ?
N3 K2 C1 115.9(2) 2_655 . ?
N2 K2 C1 44.14(19) . . ?
N2 K2 C1 104.0(2) 2_655 . ?
N3 K2 C1 115.9(2) . 2_655 ?
N3 K2 C1 24.9(2) 2_655 2_655 ?
N2 K2 C1 104.0(2) . 2_655 ?
N2 K2 C1 44.14(19) 2_655 2_655 ?
C1 K2 C1 133.0(3) . 2_655 ?
N3 K2 K4 53.90(14) . . ?
N3 K2 K4 53.90(14) 2_655 . ?
N2 K2 K4 53.37(13) . . ?
N2 K2 K4 53.37(13) 2_655 . ?
C1 K2 K4 66.49(16) . . ?
C1 K2 K4 66.49(16) 2_655 . ?
N3 K2 Sn8 93.43(15) . 8_556 ?
N3 K2 Sn8 115.81(14) 2_655 8_556 ?
N2 K2 Sn8 151.30(13) . 8_556 ?
N2 K2 Sn8 67.95(13) 2_655 8_556 ?
C1 K2 Sn8 108.20(14) . 8_556 ?
C1 K2 Sn8 91.32(15) 2_655 8_556 ?
K4 K2 Sn8 114.86(4) . 8_556 ?
N3 K2 Sn8 115.82(14) . 7 ?
N3 K2 Sn8 93.43(15) 2_655 7 ?
N2 K2 Sn8 67.95(13) . 7 ?
N2 K2 Sn8 151.30(13) 2_655 7 ?
C1 K2 Sn8 91.32(15) . 7 ?
C1 K2 Sn8 108.20(14) 2_655 7 ?
K4 K2 Sn8 114.86(4) . 7 ?
Sn8 K2 Sn8 130.28(8) 8_556 7 ?
N5 K3 Sn7 113.26(16) . 2 ?
N5 K3 Sn4 100.01(16) . 6_556 ?
Sn7 K3 Sn4 142.20(6) 2 6_556 ?
N5 K3 Sn7 77.66(14) . . ?
Sn7 K3 Sn7 106.28(5) 2 . ?
Sn4 K3 Sn7 97.67(4) 6_556 . ?
N5 K3 Sn3 100.55(14) . 2 ?
Sn7 K3 Sn3 50.79(3) 2 2 ?
Sn4 K3 Sn3 107.37(5) 6_556 2 ?
Sn7 K3 Sn3 154.76(6) . 2 ?
N5 K3 Sn3 146.76(16) . 6_556 ?
Sn7 K3 Sn3 98.90(4) 2 6_556 ?
Sn4 K3 Sn3 46.79(3) 6_556 6_556 ?
Sn7 K3 Sn3 101.98(4) . 6_556 ?
Sn3 K3 Sn3 93.10(4) 2 6_556 ?
N5 K3 K7 53.94(15) . . ?
Sn7 K3 K7 66.86(3) 2 . ?
Sn4 K3 K7 150.90(5) 6_556 . ?
Sn7 K3 K7 66.65(3) . . ?
Sn3 K3 K7 91.69(4) 2 . ?
Sn3 K3 K7 156.37(6) 6_556 . ?
N5 K3 K5 84.93(15) . . ?
Sn7 K3 K5 107.36(5) 2 . ?
Sn4 K3 K5 56.73(4) 6_556 . ?
Sn7 K3 K5 146.03(5) . . ?
Sn3 K3 K5 56.98(4) 2 . ?
Sn3 K3 K5 77.36(4) 6_556 . ?
K7 K3 K5 124.00(6) . . ?
N5 K3 K3 107.51(15) . 2 ?
Sn7 K3 K3 54.02(4) 2 2 ?
Sn4 K3 K3 132.40(4) 6_556 2 ?
Sn7 K3 K3 53.48(4) . 2 ?
Sn3 K3 K3 104.82(6) 2 2 ?
Sn3 K3 K3 97.87(3) 6_556 2 ?
K7 K3 K3 58.57(4) . 2 ?
K5 K3 K3 160.31(7) . 2 ?
N5 K3 K5 125.04(15) . 6 ?
Sn7 K3 K5 104.03(5) 2 6 ?
Sn4 K3 K5 67.75(4) 6_556 6 ?
Sn7 K3 K5 53.40(3) . 6 ?
Sn3 K3 K5 134.40(6) 2 6 ?
Sn3 K3 K5 49.09(3) 6_556 6 ?
K7 K3 K5 113.99(5) . 6 ?
K5 K3 K5 120.98(5) . 6 ?
K3 K3 K5 64.66(4) 2 6 ?
N5 K3 K1 66.72(15) . . ?
Sn7 K3 K1 160.32(5) 2 . ?
Sn4 K3 K1 51.21(3) 6_556 . ?
Sn7 K3 K1 54.07(3) . . ?
Sn3 K3 K1 148.47(5) 2 . ?
Sn3 K3 K1 85.93(4) 6_556 . ?
K7 K3 K1 101.72(4) . . ?
K5 K3 K1 92.30(5) . . ?
K3 K3 K1 106.53(6) 2 . ?
K5 K3 K1 64.88(4) 6 . ?
N5 K3 K5 162.85(16) . 5_556 ?
Sn7 K3 K5 51.03(3) 2 5_556 ?
Sn4 K3 K5 97.12(5) 6_556 5_556 ?
Sn7 K3 K5 99.10(5) . 5_556 ?
Sn3 K3 K5 75.09(4) 2 5_556 ?
Sn3 K3 K5 50.33(3) 6_556 5_556 ?
K7 K3 K5 109.16(5) . 5_556 ?
K5 K3 K5 105.51(5) . 5_556 ?
K3 K3 K5 58.97(4) 2 5_556 ?
K5 K3 K5 61.38(5) 6 5_556 ?
K1 K3 K5 125.10(5) . 5_556 ?
N2 K4 N2 110.8(3) 2_655 . ?
N2 K4 N3 81.6(2) 2_655 . ?
N2 K4 N3 59.2(2) . . ?
N2 K4 N3 59.2(2) 2_655 2_655 ?
N2 K4 N3 81.6(2) . 2_655 ?
N3 K4 N3 109.1(3) . 2_655 ?
N2 K4 K2 55.39(14) 2_655 . ?
N2 K4 K2 55.39(14) . . ?
N3 K4 K2 54.57(15) . . ?
N3 K4 K2 54.57(15) 2_655 . ?
N2 K4 Sn6 154.02(14) 2_655 . ?
N2 K4 Sn6 69.47(14) . . ?
N3 K4 Sn6 116.96(15) . . ?
N3 K4 Sn6 96.09(14) 2_655 . ?
K2 K4 Sn6 118.86(4) . . ?
N2 K4 Sn6 69.47(14) 2_655 2_655 ?
N2 K4 Sn6 154.02(14) . 2_655 ?
N3 K4 Sn6 96.09(14) . 2_655 ?
N3 K4 Sn6 116.96(15) 2_655 2_655 ?
K2 K4 Sn6 118.86(4) . 2_655 ?
Sn6 K4 Sn6 122.28(8) . 2_655 ?
Sn3 K5 Sn7 112.34(5) 1_556 6_556 ?
Sn3 K5 Sn4 155.67(6) 1_556 6_556 ?
Sn7 K5 Sn4 49.25(3) 6_556 6_556 ?
Sn3 K5 Sn8 51.28(3) 1_556 1_556 ?
Sn7 K5 Sn8 146.49(6) 6_556 1_556 ?
Sn4 K5 Sn8 132.50(5) 6_556 1_556 ?
Sn3 K5 Sn5 68.40(4) 1_556 1_556 ?
Sn7 K5 Sn5 100.21(5) 6_556 1_556 ?
Sn4 K5 Sn5 96.97(4) 6_556 1_556 ?
Sn8 K5 Sn5 48.32(3) 1_556 1_556 ?
Sn3 K5 Sn3 95.83(4) 1_556 2 ?
Sn7 K5 Sn3 103.83(5) 6_556 2 ?
Sn4 K5 Sn3 103.84(5) 6_556 2 ?
Sn8 K5 Sn3 106.70(5) 1_556 2 ?
Sn5 K5 Sn3 155.00(6) 1_556 2 ?
Sn3 K5 K3 149.16(6) 1_556 . ?
Sn7 K5 K3 87.41(5) 6_556 . ?
Sn4 K5 K3 54.51(4) 6_556 . ?
Sn8 K5 K3 121.52(6) 1_556 . ?
Sn5 K5 K3 133.42(5) 1_556 . ?
Sn3 K5 K3 55.25(3) 2 . ?
Sn3 K5 K3 60.49(4) 1_556 6_556 ?
Sn7 K5 K3 52.47(4) 6_556 6_556 ?
Sn4 K5 K3 101.22(5) 6_556 6_556 ?
Sn8 K5 K3 107.59(5) 1_556 6_556 ?
Sn5 K5 K3 88.30(5) 1_556 6_556 ?
Sn3 K5 K3 100.90(5) 2 6_556 ?
K3 K5 K3 129.25(5) . 6_556 ?
Sn3 K5 K6 119.26(5) 1_556 . ?
Sn7 K5 K6 85.86(4) 6_556 . ?
Sn4 K5 K6 51.96(3) 6_556 . ?
Sn8 K5 K6 81.18(4) 1_556 . ?
Sn5 K5 K6 51.15(3) 1_556 . ?
Sn3 K5 K6 137.12(5) 2 . ?
K3 K5 K6 84.24(4) . . ?
K3 K5 K6 117.08(5) 6_556 . ?
Sn3 K5 K5 52.56(3) 1_556 2_556 ?
Sn7 K5 K5 98.81(3) 6_556 2_556 ?
Sn4 K5 K5 136.01(5) 6_556 2_556 ?
Sn8 K5 K5 91.22(4) 1_556 2_556 ?
Sn5 K5 K5 120.86(6) 1_556 2_556 ?
Sn3 K5 K5 48.56(4) 2 2_556 ?
K3 K5 K5 102.80(6) . 2_556 ?
K3 K5 K5 61.88(4) 6_556 2_556 ?
K6 K5 K5 171.65(6) . 2_556 ?
Sn3 K5 K3 99.78(5) 1_556 5_556 ?
Sn7 K5 K3 49.70(3) 6_556 5_556 ?
Sn4 K5 K3 79.78(4) 6_556 5_556 ?
Sn8 K5 K3 147.72(5) 1_556 5_556 ?
Sn5 K5 K3 142.39(6) 1_556 5_556 ?
Sn3 K5 K3 56.81(4) 2 5_556 ?
K3 K5 K3 74.49(5) . 5_556 ?
K3 K5 K3 56.36(5) 6_556 5_556 ?
K6 K5 K3 130.48(5) . 5_556 ?
K5 K5 K3 56.74(4) 2_556 5_556 ?
Sn3 K5 K1 88.90(4) 1_556 6_556 ?
Sn7 K5 K1 51.65(3) 6_556 6_556 ?
Sn4 K5 K1 67.23(4) 6_556 6_556 ?
Sn8 K5 K1 95.88(5) 1_556 6_556 ?
Sn5 K5 K1 48.58(3) 1_556 6_556 ?
Sn3 K5 K1 154.42(6) 2 6_556 ?
K3 K5 K1 121.73(5) . 6_556 ?
K3 K5 K1 59.90(4) 6_556 6_556 ?
K6 K5 K1 57.22(4) . 6_556 ?
K5 K5 K1 120.72(5) 2_556 6_556 ?
K3 K5 K1 97.62(5) 5_556 6_556 ?
N1 K6 Sn5 104.81(15) . 2_655 ?
N1 K6 Sn5 113.28(15) . 1_556 ?
Sn5 K6 Sn5 105.97(5) 2_655 1_556 ?
N1 K6 Sn4 90.36(15) . 6_556 ?
Sn5 K6 Sn4 143.25(5) 2_655 6_556 ?
Sn5 K6 Sn4 97.93(4) 1_556 6_556 ?
N1 K6 Sn1 73.72(14) . 2_655 ?
Sn5 K6 Sn1 48.64(3) 2_655 2_655 ?
Sn5 K6 Sn1 153.64(5) 1_556 2_655 ?
Sn4 K6 Sn1 107.61(5) 6_556 2_655 ?
N1 K6 Sn1 129.43(16) . 6_556 ?
Sn5 K6 Sn1 99.40(4) 2_655 6_556 ?
Sn5 K6 Sn1 101.30(4) 1_556 6_556 ?
Sn4 K6 Sn1 47.86(3) 6_556 6_556 ?
Sn1 K6 Sn1 91.37(4) 2_655 6_556 ?
N1 K6 K1 53.05(15) . . ?
Sn5 K6 K1 105.44(5) 2_655 . ?
Sn5 K6 K1 148.23(6) 1_556 . ?
Sn4 K6 K1 57.77(4) 6_556 . ?
Sn1 K6 K1 56.89(4) 2_655 . ?
Sn1 K6 K1 78.06(4) 6_556 . ?
N1 K6 K6 132.13(15) . 2_656 ?
Sn5 K6 K6 53.64(4) 2_655 2_656 ?
Sn5 K6 K6 53.51(4) 1_556 2_656 ?
Sn4 K6 K6 133.80(4) 6_556 2_656 ?
Sn1 K6 K6 102.20(6) 2_655 2_656 ?
Sn1 K6 K6 97.92(3) 6_556 2_656 ?
K1 K6 K6 158.18(7) . 2_656 ?
N1 K6 K1 152.08(15) . 6_556 ?
Sn5 K6 K1 102.41(5) 2_655 6_556 ?
Sn5 K6 K1 52.04(3) 1_556 6_556 ?
Sn4 K6 K1 71.04(4) 6_556 6_556 ?
Sn1 K6 K1 130.98(5) 2_655 6_556 ?
Sn1 K6 K1 50.12(3) 6_556 6_556 ?
K1 K6 K1 124.20(5) . 6_556 ?
K6 K6 K1 62.76(4) 2_656 6_556 ?
N1 K6 K5 87.80(15) . . ?
Sn5 K6 K5 158.36(5) 2_655 . ?
Sn5 K6 K5 52.45(3) 1_556 . ?
Sn4 K6 K5 51.73(3) 6_556 . ?
Sn1 K6 K5 152.91(5) 2_655 . ?
Sn1 K6 K5 85.20(4) 6_556 . ?
K1 K6 K5 96.20(5) . . ?
K6 K6 K5 104.89(6) 2_656 . ?
K1 K6 K5 64.38(4) 6_556 . ?
N1 K6 K1 143.84(15) . 5_656 ?
Sn5 K6 K1 51.03(3) 2_655 5_656 ?
Sn5 K6 K1 100.41(4) 1_556 5_656 ?
Sn4 K6 K1 97.87(5) 6_556 5_656 ?
Sn1 K6 K1 70.23(4) 2_655 5_656 ?
Sn1 K6 K1 50.13(3) 6_556 5_656 ?
K1 K6 K1 102.87(5) . 5_656 ?
K6 K6 K1 60.38(4) 2_656 5_656 ?
K1 K6 K1 61.83(5) 6_556 5_656 ?
K5 K6 K1 124.60(5) . 5_656 ?
N4 K7 N4 61.6(4) . 2 ?
N4 K7 N5 81.5(2) . . ?
N4 K7 N5 128.4(3) 2 . ?
N4 K7 N5 128.4(3) . 2 ?
N4 K7 N5 81.5(2) 2 2 ?
N5 K7 N5 148.0(3) . 2 ?
N4 K7 Sn9 113.38(18) . 2 ?
N4 K7 Sn9 80.76(17) 2 2 ?
N5 K7 Sn9 82.76(12) . 2 ?
N5 K7 Sn9 92.88(12) 2 2 ?
N4 K7 Sn9 80.76(17) . . ?
N4 K7 Sn9 113.38(18) 2 . ?
N5 K7 Sn9 92.88(12) . . ?
N5 K7 Sn9 82.75(12) 2 . ?
Sn9 K7 Sn9 164.19(12) 2 . ?
N4 K7 K3 150.48(17) . 2 ?
N4 K7 K3 126.5(2) 2 2 ?
N5 K7 K3 103.56(16) . 2 ?
N5 K7 K3 45.16(14) 2 2 ?
Sn9 K7 K3 96.13(7) 2 2 ?
Sn9 K7 K3 70.03(5) . 2 ?
N4 K7 K3 126.5(2) . . ?
N4 K7 K3 150.48(17) 2 . ?
N5 K7 K3 45.16(14) . . ?
N5 K7 K3 103.56(16) 2 . ?
Sn9 K7 K3 70.03(5) 2 . ?
Sn9 K7 K3 96.13(7) . . ?
K3 K7 K3 62.87(8) 2 . ?
Sn9 K8 Sn9 180.0 7 . ?
Sn9 K8 Sn2 69.014(17) 7 7 ?
Sn9 K8 Sn2 110.985(17) . 7 ?
Sn9 K8 Sn2 110.985(17) 7 . ?
Sn9 K8 Sn2 69.015(17) . . ?
Sn2 K8 Sn2 180.0 7 . ?
Sn9 K8 Sn8 132.246(14) 7 . ?
Sn9 K8 Sn8 47.754(14) . . ?
Sn2 K8 Sn8 133.531(14) 7 . ?
Sn2 K8 Sn8 46.469(14) . . ?
Sn9 K8 Sn8 47.754(14) 7 7 ?
Sn9 K8 Sn8 132.246(14) . 7 ?
Sn2 K8 Sn8 46.469(14) 7 7 ?
Sn2 K8 Sn8 133.530(14) . 7 ?
Sn8 K8 Sn8 180.0 . 7 ?
Sn9 K8 Sn6 133.887(14) 7 . ?
Sn9 K8 Sn6 46.114(14) . . ?
Sn2 K8 Sn6 134.013(14) 7 . ?
Sn2 K8 Sn6 45.987(14) . . ?
Sn8 K8 Sn6 66.945(17) . . ?
Sn8 K8 Sn6 113.055(17) 7 . ?
Sn9 K8 Sn6 46.113(14) 7 7 ?
Sn9 K8 Sn6 133.887(14) . 7 ?
Sn2 K8 Sn6 45.986(14) 7 7 ?
Sn2 K8 Sn6 134.014(14) . 7 ?
Sn8 K8 Sn6 113.056(17) . 7 ?
Sn8 K8 Sn6 66.944(17) 7 7 ?
Sn6 K8 Sn6 180.0 . 7 ?
C2 N1 K6 95.9(5) . . ?
C2 N1 K1 135.4(5) . . ?
K6 N1 K1 79.06(18) . . ?
C3 N2 K4 100.1(5) . . ?
C3 N2 K2 111.5(5) . . ?
K4 N2 K2 71.24(17) . . ?
C1 N3 K4 113.7(5) . . ?
C1 N3 K2 94.2(5) . . ?
K4 N3 K2 71.53(19) . . ?
C4 N4 K7 114.8(6) . . ?
C5 N5 K3 90.8(5) . . ?
C5 N5 K7 153.5(5) . . ?
K3 N5 K7 80.90(19) . . ?
N3 C1 C3 113.1(7) . . ?
N3 C1 K2 60.9(5) . . ?
C3 C1 K2 92.0(5) . . ?
N3 C1 H1A 109.0 . . ?
C3 C1 H1A 109.0 . . ?
K2 C1 H1A 63.2 . . ?
N3 C1 H1B 109.0 . . ?
C3 C1 H1B 109.0 . . ?
K2 C1 H1B 159.1 . . ?
H1A C1 H1B 107.8 . . ?
C5 C2 N1 111.2(7) . . ?
C5 C2 H2A 109.4 . . ?
N1 C2 H2A 109.4 . . ?
C5 C2 H2B 109.4 . . ?
N1 C2 H2B 109.4 . . ?
H2A C2 H2B 108.0 . . ?
N2 C3 C1 112.4(7) . . ?
N2 C3 H3A 109.1 . . ?
C1 C3 H3A 109.1 . . ?
N2 C3 H3B 109.1 . . ?
C1 C3 H3B 109.1 . . ?
H3A C3 H3B 107.9 . . ?
C4 C4 N4 112.9(7) 2 . ?
C4 C4 H4A 109.0 2 . ?
N4 C4 H4A 109.0 . . ?
C4 C4 H4B 109.0 2 . ?
N4 C4 H4B 109.0 . . ?
H4A C4 H4B 107.8 . . ?
N5 C5 C2 115.9(7) . . ?
N5 C5 H5A 108.3 . . ?
C2 C5 H5A 108.3 . . ?
N5 C5 H5B 108.3 . . ?
C2 C5 H5B 108.3 . . ?
H5A C5 H5B 107.4 . . ?

loop_
_geom_bond_atom_site_label_1
_geom_bond_atom_site_label_2
_geom_bond_distance
_geom_bond_site_symmetry_2
_geom_bond_publ_flag
Sn1 Ru1 2.6939(9) . ?
Sn1 Sn2 3.0539(9) . ?
Sn1 Sn5 3.0804(10) . ?
Sn1 Sn4 3.0856(9) . ?
Sn1 Sn6 3.1359(9) . ?
Sn1 K1 3.6134(19) . ?
Sn1 K1 3.6732(19) 2_655 ?
Sn1 K6 3.7988(18) 2_655 ?
Sn1 K6 3.875(2) 6 ?
Sn2 Ru1 2.7243(8) . ?
Sn2 Sn5 3.0617(9) . ?
Sn2 Sn8 3.0702(9) . ?
Sn2 Sn6 3.0961(9) . ?
Sn2 K8 3.7100(7) . ?
Sn3 Ru1 2.7054(9) . ?
Sn3 Sn9 3.0074(9) . ?
Sn3 Sn4 3.0843(9) . ?
Sn3 Sn7 3.1264(10) . ?
Sn3 Sn8 3.1499(8) . ?
Sn3 K5 3.5403(19) 1_554 ?
Sn3 K3 3.6746(18) 2 ?
Sn3 K5 3.750(2) 2 ?
Sn3 K3 4.077(2) 6 ?
Sn4 Ru1 2.6128(9) . ?
Sn4 Sn7 3.0828(8) . ?
Sn4 Sn5 3.0953(8) . ?
Sn4 K3 3.6165(19) 6 ?
Sn4 K1 3.6918(18) 6 ?
Sn4 K5 3.7137(19) 6 ?
Sn4 K6 3.7253(19) 6 ?
Sn5 Ru1 2.7098(8) . ?
Sn5 Sn8 3.0604(8) . ?
Sn5 K6 3.6762(19) 2_655 ?
Sn5 K6 3.6823(19) 1_554 ?
Sn5 K1 3.687(2) 6 ?
Sn5 K5 3.749(2) 1_554 ?
Sn6 Ru1 2.6352(9) . ?
Sn6 Sn7 3.0525(8) . ?
Sn6 Sn9 3.0841(9) . ?
Sn6 K4 3.6527(15) . ?
Sn6 K1 3.7076(19) . ?
Sn6 K8 4.1483(8) . ?
Sn7 Ru1 2.6921(8) . ?
Sn7 Sn9 3.0704(9) . ?
Sn7 K3 3.6138(19) 2 ?
Sn7 K3 3.6391(19) . ?
Sn7 K5 3.684(2) 6 ?
Sn7 K1 3.8734(19) . ?
Sn8 Ru1 2.6324(9) . ?
Sn8 Sn9 3.1257(9) . ?
Sn8 K2 3.6357(14) 7 ?
Sn8 K5 3.728(2) 1_554 ?
Sn8 K8 4.0356(8) . ?
Sn9 Ru1 2.7056(8) . ?
Sn9 K7 3.5984(9) . ?
Sn9 K8 3.6326(7) . ?
K1 N1 3.183(8) . ?
K1 Sn1 3.6732(19) 2_655 ?
K1 Sn5 3.687(2) 6_556 ?
K1 Sn4 3.6920(18) 6_556 ?
K1 K6 3.911(3) . ?
K1 K6 4.537(3) 6 ?
K1 K6 4.640(3) 5_656 ?
K1 K3 4.650(3) . ?
K1 K1 4.716(3) 2_655 ?
K2 N3 3.037(8) . ?
K2 N3 3.037(8) 2_655 ?
K2 N2 3.072(7) . ?
K2 N2 3.072(7) 2_655 ?
K2 C1 3.465(10) . ?
K2 C1 3.465(10) 2_655 ?
K2 K4 3.535(4) . ?
K2 Sn8 3.6356(14) 8_556 ?
K2 Sn8 3.6356(14) 7 ?
K3 N5 2.953(8) . ?
K3 Sn7 3.6139(19) 2 ?
K3 Sn4 3.6165(19) 6_556 ?
K3 Sn3 3.6746(18) 2 ?
K3 Sn3 4.077(2) 6_556 ?
K3 K7 4.112(4) . ?
K3 K5 4.140(3) . ?
K3 K3 4.289(4) 2 ?
K3 K5 4.414(3) 6 ?
K3 K5 4.656(3) 5_556 ?
K4 N2 2.996(7) 2_655 ?
K4 N2 2.996(7) . ?
K4 N3 3.011(8) . ?
K4 N3 3.011(8) 2_655 ?
K4 Sn6 3.6528(15) 2_655 ?
K5 Sn3 3.5404(19) 1_556 ?
K5 Sn7 3.684(2) 6_556 ?
K5 Sn4 3.7137(19) 6_556 ?
K5 Sn8 3.728(2) 1_556 ?
K5 Sn5 3.749(2) 1_556 ?
K5 Sn3 3.750(2) 2 ?
K5 K3 4.414(3) 6_556 ?
K5 K6 4.596(3) . ?
K5 K5 4.634(4) 2_556 ?
K5 K3 4.655(3) 5_556 ?
K5 K1 4.866(3) 6_556 ?
K6 N1 2.955(8) . ?
K6 Sn5 3.6762(19) 2_655 ?
K6 Sn5 3.6823(19) 1_556 ?
K6 Sn4 3.7253(19) 6_556 ?
K6 Sn1 3.7988(18) 2_655 ?
K6 Sn1 3.875(2) 6_556 ?
K6 K6 4.370(4) 2_656 ?
K6 K1 4.537(3) 6_556 ?
K6 K1 4.640(3) 5_656 ?
K7 N4 2.840(10) . ?
K7 N4 2.840(9) 2 ?
K7 N5 3.366(8) . ?
K7 N5 3.366(8) 2 ?
K7 Sn9 3.5984(9) 2 ?
K7 K3 4.112(4) 2 ?
K8 Sn9 3.6326(7) 7 ?
K8 Sn2 3.7100(7) 7 ?
K8 Sn8 4.0356(8) 7 ?
K8 Sn6 4.1483(8) 7 ?
N1 C2 1.493(11) . ?
N2 C3 1.441(12) . ?
N3 C1 1.461(11) . ?
N4 C4 1.472(13) . ?
N5 C5 1.475(11) . ?
C1 C3 1.546(12) . ?
C1 H1A 0.9700 . ?
C1 H1B 0.9700 . ?
C2 C5 1.490(12) . ?
C2 H2A 0.9700 . ?
C2 H2B 0.9700 . ?
C3 H3A 0.9700 . ?
C3 H3B 0.9700 . ?
C4 C4 1.466(18) 2 ?
C4 H4A 0.9700 . ?
C4 H4B 0.9700 . ?
C5 H5A 0.9700 . ?
C5 H5B 0.9700 . ?

loop_
_geom_torsion_atom_site_label_1
_geom_torsion_atom_site_label_2
_geom_torsion_atom_site_label_3
_geom_torsion_atom_site_label_4
_geom_torsion
_geom_torsion_site_symmetry_1
_geom_torsion_site_symmetry_2
_geom_torsion_site_symmetry_3
_geom_torsion_site_symmetry_4
_geom_torsion_publ_flag
K4 N3 C1 C3 7.1(10) . . . . ?
K2 N3 C1 C3 78.8(7) . . . . ?
K4 N3 C1 K2 -71.7(3) . . . . ?
K6 N1 C2 C5 -94.7(7) . . . . ?
K1 N1 C2 C5 -14.3(11) . . . . ?
K4 N2 C3 C1 72.4(7) . . . . ?
K2 N2 C3 C1 -1.3(8) . . . . ?
N3 C1 C3 N2 -58.0(10) . . . . ?
K2 C1 C3 N2 1.1(7) . . . . ?
K7 N4 C4 C4 -41.7(12) . . . 2 ?
K3 N5 C5 C2 148.1(7) . . . . ?
K7 N5 C5 C2 -141.0(9) . . . . ?
N1 C2 C5 N5 -66.8(10) . . . . ?
